data_7045440
loop_
_publ_author_name
'Ali, Zahra'
'Richey, Nathaniel E.'
'Bock, Duane C.'
'Abboud, Khalil A.'
'Akhtar, Javeed'
'Sher, Muhammad'
'McElwee-White, Lisa'

_publ_section_title
;
 N,N-Disubstituted-N'-acylthioureas as modular ligands for deposition of
 transition metal sulfides.
;
_journal_issue 8
_journal_name_full 'Dalton transactions (Cambridge, England : 2003)'
_journal_page_first 2719
_journal_page_last 2726
_journal_paper_doi 10.1039/c7dt04860b
_journal_volume 47
_journal_year 2018
_chemical_absolute_configuration ad
_chemical_formula_sum 'C32 H42 N4 Ni O2 S2'
_chemical_formula_weight 637.52
_space_group_crystal_system tetragonal
_space_group_IT_number 82
_space_group_name_Hall 'I -4'
_space_group_name_H-M_alt 'I -4'
_symmetry_space_group_name_Hall 'I -4'
_symmetry_space_group_name_H-M 'I -4'
_atom_sites_solution_hydrogens geom
_atom_sites_solution_primary direct
_atom_sites_solution_secondary difmap
_audit_creation_method SHELXL-2014/7
_audit_update_record
;
2017-12-13 deposited with the CCDC.
2018-01-29 downloaded from the CCDC.
;
_cell_angle_alpha 90
_cell_angle_beta 90
_cell_angle_gamma 90
_cell_formula_units_Z 4
_cell_length_a 14.662(2)
_cell_length_b 14.662(2)
_cell_length_c 15.487(2)
_cell_measurement_reflns_used 9925
_cell_measurement_temperature 100(2)
_cell_measurement_theta_max 28.0
_cell_measurement_theta_min 2.0
_cell_volume 3329.3(8)
_computing_cell_refinement 'Bruker APEX3 (Bruker, 2014)'
_computing_data_collection 'Bruker APEX3 (Bruker, 2014)'
_computing_data_reduction 'Bruker Apex3 SAINT (Bruker, 2014)'
_computing_molecular_graphics 'XP in SHELXTL-plus, Bruker 2014'
_computing_publication_material 'SHELXL2014/7, Sheldrick, G. M. 2014'
_computing_structure_refinement 'SHELXL2014/7, Sheldrick G. M. 2014'
_computing_structure_solution 'SHELXL2014/7, Sheldrick G. M. 2014'
_diffrn_ambient_temperature 100(2)
_diffrn_measured_fraction_theta_full 1.000
_diffrn_measured_fraction_theta_max 0.961
_diffrn_measurement_device_type 'Bruker APEX-II DUO'
_diffrn_measurement_method 'phi and omega scans'
_diffrn_radiation_type MoK\a
_diffrn_radiation_wavelength 0.71073
_diffrn_reflns_av_R_equivalents 0.0226
_diffrn_reflns_av_unetI/netI 0.0204
_diffrn_reflns_Laue_measured_fraction_full 1.000
_diffrn_reflns_Laue_measured_fraction_max 0.961
_diffrn_reflns_limit_h_max 20
_diffrn_reflns_limit_h_min -22
_diffrn_reflns_limit_k_max 21
_diffrn_reflns_limit_k_min -22
_diffrn_reflns_limit_l_max 22
_diffrn_reflns_limit_l_min -23
_diffrn_reflns_number 36001
_diffrn_reflns_point_group_measured_fraction_full 1.000
_diffrn_reflns_point_group_measured_fraction_max 0.939
_diffrn_reflns_theta_full 25.000
_diffrn_reflns_theta_max 32.828
_diffrn_reflns_theta_min 1.913
_diffrn_source 'fine-focus sealed tube'
_exptl_absorpt_coefficient_mu 0.742
_exptl_absorpt_correction_T_max 0.9516
_exptl_absorpt_correction_T_min 0.8848
_exptl_absorpt_correction_type integration
_exptl_absorpt_process_details 'based on measured indexed crystal faces, Bruker SHELXTL2014 (Sheldrick, 2014)'
_exptl_crystal_colour green
_exptl_crystal_density_diffrn 1.272
_exptl_crystal_description plate
_exptl_crystal_F_000 1352
_exptl_crystal_size_max 0.200
_exptl_crystal_size_mid 0.162
_exptl_crystal_size_min 0.079
_refine_diff_density_max 0.320
_refine_diff_density_min -0.143
_refine_diff_density_rms 0.042
_refine_ls_abs_structure_details
; 
 Flack x determined using 2480 quotients [(I+)-(I-)]/[(I+)+(I-)] 
 (Parsons, Flack and Wagner, Acta Cryst. B69 (2013) 249-259). 
;
_refine_ls_abs_structure_Flack -0.0091(19)
_refine_ls_extinction_method none
_refine_ls_goodness_of_fit_ref 1.029
_refine_ls_hydrogen_treatment constr
_refine_ls_matrix_type full
_refine_ls_number_parameters 190
_refine_ls_number_reflns 5829
_refine_ls_number_restraints 0
_refine_ls_restrained_S_all 1.029
_refine_ls_R_factor_all 0.0225
_refine_ls_R_factor_gt 0.0200
_refine_ls_shift/su_max 0.002
_refine_ls_shift/su_mean 0.000
_refine_ls_structure_factor_coef Fsqd
_refine_ls_weighting_details 'w=1/[\s^2^(Fo^2^)+(0.0313P)^2^+0.0989P] where P=(Fo^2^+2Fc^2^)/3'
_refine_ls_weighting_scheme calc
_refine_ls_wR_factor_gt 0.0485
_refine_ls_wR_factor_ref 0.0491
_reflns_Friedel_coverage 0.891
_reflns_Friedel_fraction_full 1.000
_reflns_Friedel_fraction_max 0.916
_reflns_number_gt 5510
_reflns_number_total 5829
_reflns_threshold_expression 'I > 2\s(I)'
_cod_data_source_file c7dt04860b2.cif
_cod_data_source_block ali4
_cod_depositor_comments 'Adding full bibliography for 7045439--7045442.cif.'
_cod_original_cell_volume 3329.2(11)
_cod_database_code 7045440
_shelx_shelxl_version_number 2014/7
_shelx_space_group_comment
; 
The symmetry employed for this shelxl refinement is uniquely defined 
by the following loop, which should always be used as a source of 
symmetry information in preference to the above space-group names. 
They are only intended as comments. 
;
_shelx_estimated_absorpt_t_min 0.866
_shelx_estimated_absorpt_t_max 0.944

loop_
_space_group_symop_operation_xyz
'x, y, z'
'-x, -y, z'
'y, -x, -z'
'-y, x, -z'
'x+1/2, y+1/2, z+1/2'
'-x+1/2, -y+1/2, z+1/2'
'y+1/2, -x+1/2, -z+1/2'
'-y+1/2, x+1/2, -z+1/2'

loop_
_atom_site_label
_atom_site_type_symbol
_atom_site_fract_x
_atom_site_fract_y
_atom_site_fract_z
_atom_site_U_iso_or_equiv
_atom_site_adp_type
_atom_site_occupancy
_atom_site_site_symmetry_order
_atom_site_calc_flag
_atom_site_refinement_flags_posn
_atom_site_refinement_flags_adp
_atom_site_refinement_flags_occupancy
Ni1 Ni 0.5000 1.0000 0.53718(2) 0.01043(5) Uani 1 2 d S T P
S1 S 0.59612(2) 0.98302(3) 0.64012(2) 0.01960(8) Uani 1 1 d . . .
O1 O 0.58579(6) 0.98357(6) 0.44903(6) 0.01246(16) Uani 1 1 d . . .
N1 N 0.71132(8) 0.91182(8) 0.51685(7) 0.0134(2) Uani 1 1 d . . .
N2 N 0.74157(8) 0.87729(8) 0.65729(7) 0.0135(2) Uani 1 1 d . . .
C1 C 0.66489(8) 0.94718(8) 0.45124(8) 0.0114(2) Uani 1 1 d . . .
C2 C 0.68684(9) 0.91957(9) 0.60016(8) 0.0121(2) Uani 1 1 d . . .
C3 C 0.71555(8) 0.94047(9) 0.36879(8) 0.0123(2) Uani 1 1 d . . .
H3A H 0.7709 0.9068 0.3685 0.015 Uiso 1 1 calc R U .
C4 C 0.68843(9) 0.97873(9) 0.29470(8) 0.0132(2) Uani 1 1 d . . .
H4A H 0.6314 1.0094 0.2949 0.016 Uiso 1 1 calc R U .
C5 C 0.73948(9) 0.97728(9) 0.21323(8) 0.0130(2) Uani 1 1 d . . .
C6 C 0.69449(10) 1.00055(10) 0.13659(9) 0.0175(2) Uani 1 1 d . . .
H6A H 0.6320 1.0175 0.1385 0.021 Uiso 1 1 calc R U .
C7 C 0.73996(11) 0.99932(11) 0.05764(9) 0.0219(3) Uani 1 1 d . . .
H7A H 0.7084 1.0153 0.0062 0.026 Uiso 1 1 calc R U .
C8 C 0.83157(10) 0.97472(10) 0.05407(9) 0.0212(3) Uani 1 1 d . . .
H8A H 0.8627 0.9737 0.0003 0.025 Uiso 1 1 calc R U .
C9 C 0.87722(10) 0.95157(10) 0.12973(9) 0.0197(3) Uani 1 1 d . . .
H9A H 0.9397 0.9344 0.1273 0.024 Uiso 1 1 calc R U .
C10 C 0.83233(9) 0.95328(10) 0.20884(9) 0.0163(2) Uani 1 1 d . . .
H10A H 0.8645 0.9382 0.2601 0.020 Uiso 1 1 calc R U .
C11 C 0.82832(9) 0.83199(9) 0.62989(9) 0.0156(2) Uani 1 1 d . . .
H11A H 0.8579 0.8101 0.6842 0.019 Uiso 1 1 calc R U .
C12 C 0.89605(10) 0.89841(11) 0.58886(10) 0.0235(3) Uani 1 1 d . . .
H12A H 0.9561 0.8694 0.5848 0.035 Uiso 1 1 calc R U .
H12B H 0.9006 0.9534 0.6246 0.035 Uiso 1 1 calc R U .
H12C H 0.8749 0.9150 0.5309 0.035 Uiso 1 1 calc R U .
C13 C 0.81086(11) 0.74679(10) 0.57574(10) 0.0219(3) Uani 1 1 d . . .
H13A H 0.8679 0.7126 0.5691 0.033 Uiso 1 1 calc R U .
H13B H 0.7881 0.7647 0.5187 0.033 Uiso 1 1 calc R U .
H13C H 0.7655 0.7084 0.6046 0.033 Uiso 1 1 calc R U .
C14 C 0.72221(9) 0.87901(9) 0.75141(10) 0.0172(2) Uani 1 1 d . . .
H14A H 0.6582 0.9012 0.7587 0.021 Uiso 1 1 calc R U .
C15 C 0.72725(13) 0.78399(12) 0.79157(10) 0.0299(4) Uani 1 1 d . . .
H15A H 0.7017 0.7858 0.8500 0.045 Uiso 1 1 calc R U .
H15B H 0.7910 0.7642 0.7943 0.045 Uiso 1 1 calc R U .
H15C H 0.6923 0.7410 0.7562 0.045 Uiso 1 1 calc R U .
C16 C 0.78428(14) 0.94676(13) 0.79722(11) 0.0328(4) Uani 1 1 d . . .
H16A H 0.7675 0.9501 0.8584 0.049 Uiso 1 1 calc R U .
H16B H 0.7775 1.0071 0.7708 0.049 Uiso 1 1 calc R U .
H16C H 0.8478 0.9267 0.7920 0.049 Uiso 1 1 calc R U .

loop_
_atom_site_aniso_label
_atom_site_aniso_U_11
_atom_site_aniso_U_22
_atom_site_aniso_U_33
_atom_site_aniso_U_23
_atom_site_aniso_U_13
_atom_site_aniso_U_12
Ni1 0.01082(11) 0.01310(11) 0.00738(9) 0.000 0.000 0.00303(9)
S1 0.01875(16) 0.03061(19) 0.00943(13) -0.00512(12) -0.00319(12) 0.01308(14)
O1 0.0111(4) 0.0161(4) 0.0102(4) -0.0002(3) -0.0002(3) 0.0016(3)
N1 0.0134(5) 0.0156(5) 0.0112(5) 0.0003(4) -0.0003(4) 0.0022(4)
N2 0.0136(5) 0.0162(5) 0.0108(5) 0.0016(4) -0.0005(4) 0.0028(4)
C1 0.0124(5) 0.0105(5) 0.0114(5) -0.0008(4) 0.0006(4) -0.0008(4)
C2 0.0114(5) 0.0119(5) 0.0128(5) -0.0009(4) -0.0010(4) 0.0014(4)
C3 0.0113(5) 0.0133(5) 0.0121(5) -0.0010(4) 0.0011(4) 0.0006(4)
C4 0.0127(6) 0.0144(6) 0.0126(5) -0.0012(4) 0.0015(4) 0.0004(4)
C5 0.0153(6) 0.0121(5) 0.0115(5) 0.0002(4) 0.0012(4) 0.0002(4)
C6 0.0185(6) 0.0203(6) 0.0136(5) 0.0022(5) 0.0011(5) 0.0049(5)
C7 0.0259(7) 0.0271(7) 0.0127(6) 0.0040(5) 0.0014(5) 0.0058(6)
C8 0.0239(7) 0.0262(7) 0.0135(6) 0.0032(5) 0.0057(5) 0.0001(5)
C9 0.0152(6) 0.0269(7) 0.0171(6) 0.0009(5) 0.0039(5) 0.0003(5)
C10 0.0144(6) 0.0215(6) 0.0132(6) 0.0007(5) 0.0000(5) -0.0007(5)
C11 0.0132(5) 0.0182(6) 0.0154(6) 0.0020(5) -0.0013(5) 0.0037(5)
C12 0.0135(6) 0.0278(8) 0.0291(7) 0.0077(6) 0.0012(5) 0.0014(5)
C13 0.0215(7) 0.0202(7) 0.0240(7) -0.0027(5) -0.0019(5) 0.0076(5)
C14 0.0189(5) 0.0224(6) 0.0102(5) 0.0016(6) -0.0001(6) 0.0041(4)
C15 0.0382(9) 0.0314(8) 0.0201(7) 0.0113(6) 0.0043(6) 0.0042(7)
C16 0.0406(10) 0.0381(9) 0.0198(7) -0.0095(7) -0.0056(7) -0.0025(8)

loop_
_atom_type_symbol
_atom_type_description
_atom_type_scat_dispersion_real
_atom_type_scat_dispersion_imag
_atom_type_scat_source
C C 0.0033 0.00161 'International Tables Vol C Tables 4.2.6.8 and 6.1.1.4'
H H 0.0000 0.0000 'International Tables Vol C Tables 4.2.6.8 and 6.1.1.4'
N N 0.0061 0.0033 'International Tables Vol C Tables 4.2.6.8 and 6.1.1.4'
O O 0.0106 0.0060 'International Tables Vol C Tables 4.2.6.8 and 6.1.1.4'
S S 0.1246 0.1234 'International Tables Vol C Tables 4.2.6.8 and 6.1.1.4'
Ni Ni 0.3393 1.1124 'International Tables Vol C Tables 4.2.6.8 and 6.1.1.4'

loop_
_geom_angle_atom_site_label_1
_geom_angle_atom_site_label_2
_geom_angle_atom_site_label_3
_geom_angle
_geom_angle_site_symmetry_1
_geom_angle_site_symmetry_3
O1 Ni1 O1 86.34(5) . 2_675
O1 Ni1 S1 94.92(3) . .
O1 Ni1 S1 178.62(3) 2_675 .
O1 Ni1 S1 178.62(3) . 2_675
O1 Ni1 S1 94.92(3) 2_675 2_675
S1 Ni1 S1 83.83(2) . 2_675
C2 S1 Ni1 107.51(4) . .
C1 O1 Ni1 130.12(8) . .
C1 N1 C2 124.36(11) . .
C2 N2 C14 121.56(11) . .
C2 N2 C11 121.66(11) . .
C14 N2 C11 116.64(10) . .
O1 C1 N1 130.46(12) . .
O1 C1 C3 117.40(11) . .
N1 C1 C3 112.13(11) . .
N1 C2 N2 115.66(11) . .
N1 C2 S1 126.28(10) . .
N2 C2 S1 117.97(10) . .
C4 C3 C1 124.25(12) . .
C4 C3 H3A 117.9 . .
C1 C3 H3A 117.9 . .
C3 C4 C5 125.44(12) . .
C3 C4 H4A 117.3 . .
C5 C4 H4A 117.3 . .
C6 C5 C10 118.39(12) . .
C6 C5 C4 119.03(12) . .
C10 C5 C4 122.58(12) . .
C7 C6 C5 121.04(13) . .
C7 C6 H6A 119.5 . .
C5 C6 H6A 119.5 . .
C8 C7 C6 120.01(13) . .
C8 C7 H7A 120.0 . .
C6 C7 H7A 120.0 . .
C9 C8 C7 119.60(13) . .
C9 C8 H8A 120.2 . .
C7 C8 H8A 120.2 . .
C10 C9 C8 120.65(13) . .
C10 C9 H9A 119.7 . .
C8 C9 H9A 119.7 . .
C9 C10 C5 120.31(13) . .
C9 C10 H10A 119.8 . .
C5 C10 H10A 119.8 . .
N2 C11 C13 112.13(11) . .
N2 C11 C12 112.77(11) . .
C13 C11 C12 113.69(12) . .
N2 C11 H11A 105.8 . .
C13 C11 H11A 105.8 . .
C12 C11 H11A 105.8 . .
C11 C12 H12A 109.5 . .
C11 C12 H12B 109.5 . .
H12A C12 H12B 109.5 . .
C11 C12 H12C 109.5 . .
H12A C12 H12C 109.5 . .
H12B C12 H12C 109.5 . .
C11 C13 H13A 109.5 . .
C11 C13 H13B 109.5 . .
H13A C13 H13B 109.5 . .
C11 C13 H13C 109.5 . .
H13A C13 H13C 109.5 . .
H13B C13 H13C 109.5 . .
N2 C14 C16 110.74(12) . .
N2 C14 C15 112.01(12) . .
C16 C14 C15 112.11(13) . .
N2 C14 H14A 107.2 . .
C16 C14 H14A 107.2 . .
C15 C14 H14A 107.2 . .
C14 C15 H15A 109.5 . .
C14 C15 H15B 109.5 . .
H15A C15 H15B 109.5 . .
C14 C15 H15C 109.5 . .
H15A C15 H15C 109.5 . .
H15B C15 H15C 109.5 . .
C14 C16 H16A 109.5 . .
C14 C16 H16B 109.5 . .
H16A C16 H16B 109.5 . .
C14 C16 H16C 109.5 . .
H16A C16 H16C 109.5 . .
H16B C16 H16C 109.5 . .

loop_
_geom_bond_atom_site_label_1
_geom_bond_atom_site_label_2
_geom_bond_distance
_geom_bond_site_symmetry_2
Ni1 O1 1.8719(9) .
Ni1 O1 1.8719(9) 2_675
Ni1 S1 2.1424(4) .
Ni1 S1 2.1424(4) 2_675
S1 C2 1.7370(13) .
O1 C1 1.2771(15) .
N1 C1 1.3283(16) .
N1 C2 1.3441(16) .
N2 C2 1.3458(16) .
N2 C14 1.4852(18) .
N2 C11 1.4963(17) .
C1 C3 1.4806(17) .
C3 C4 1.3376(17) .
C3 H3A 0.9500 .
C4 C5 1.4672(17) .
C4 H4A 0.9500 .
C5 C6 1.4002(18) .
C5 C10 1.4077(19) .
C6 C7 1.3927(19) .
C6 H6A 0.9500 .
C7 C8 1.392(2) .
C7 H7A 0.9500 .
C8 C9 1.391(2) .
C8 H8A 0.9500 .
C9 C10 1.3911(18) .
C9 H9A 0.9500 .
C10 H10A 0.9500 .
C11 C13 1.526(2) .
C11 C12 1.529(2) .
C11 H11A 1.0000 .
C12 H12A 0.9800 .
C12 H12B 0.9800 .
C12 H12C 0.9800 .
C13 H13A 0.9800 .
C13 H13B 0.9800 .
C13 H13C 0.9800 .
C14 C16 1.523(2) .
C14 C15 1.528(2) .
C14 H14A 1.0000 .
C15 H15A 0.9800 .
C15 H15B 0.9800 .
C15 H15C 0.9800 .
C16 H16A 0.9800 .
C16 H16B 0.9800 .
C16 H16C 0.9800 .
